data_4345975
loop_
_publ_author_name
'Yang, Mengxi'
'Gabba\"i, Fran\,cois P'

_publ_section_title
;
 Synthesis and Properties of Triarylhalostibonium Cations.
;
_journal_issue 15
_journal_name_full 'Inorganic chemistry'
_journal_page_first 8644
_journal_page_last 8650
_journal_paper_doi 10.1021/acs.inorgchem.7b00293
_journal_volume 56
_journal_year 2017
_chemical_formula_moiety 'C29 H33 F6 O6 S2 Sb'
_chemical_formula_sum 'C29 H33 F6 O6 S2 Sb'
_chemical_formula_weight 777.42
_space_group_crystal_system triclinic
_space_group_IT_number 2
_space_group_name_Hall '-P 1'
_space_group_name_H-M_alt 'P -1'
_symmetry_space_group_name_Hall '-P 1'
_symmetry_space_group_name_H-M 'P -1'
_atom_sites_solution_hydrogens geom
_audit_creation_date 2016-11-30
_audit_creation_method
;
Olex2 1.2
(compiled 2015.01.26 svn.r3150 for OlexSys, GUI svn.r4998)
;
_cell_angle_alpha 74.358(2)
_cell_angle_beta 78.509(2)
_cell_angle_gamma 62.115(2)
_cell_formula_units_Z 2
_cell_length_a 10.8717(4)
_cell_length_b 11.1644(4)
_cell_length_c 17.4203(7)
_cell_measurement_reflns_used 8185
_cell_measurement_temperature 110
_cell_measurement_theta_max 26.57
_cell_measurement_theta_min 2.44
_cell_volume 1793.03(12)
_computing_cell_refinement 'SAINT v8.34A (Bruker, 2013)'
_computing_data_reduction 'SAINT v8.34A (Bruker, 2013)'
_computing_molecular_graphics 'Olex2 (Dolomanov et al., 2009)'
_computing_publication_material 'Olex2 (Dolomanov et al., 2009)'
_computing_structure_refinement 'XL (Sheldrick, 2008)'
_diffrn_ambient_temperature 110.0
_diffrn_measured_fraction_theta_full 0.999
_diffrn_measured_fraction_theta_max 0.988
_diffrn_measurement_device_type 'Bruker APEX-II CCD'
_diffrn_measurement_method '\f and \w scans'
_diffrn_radiation_type MoK\a
_diffrn_radiation_wavelength 0.71073
_diffrn_reflns_av_R_equivalents 0.0476
_diffrn_reflns_av_unetI/netI 0.0643
_diffrn_reflns_Laue_measured_fraction_full 0.999
_diffrn_reflns_Laue_measured_fraction_max 0.988
_diffrn_reflns_limit_h_max 14
_diffrn_reflns_limit_h_min -14
_diffrn_reflns_limit_k_max 12
_diffrn_reflns_limit_k_min -14
_diffrn_reflns_limit_l_max 22
_diffrn_reflns_limit_l_min -22
_diffrn_reflns_number 20695
_diffrn_reflns_point_group_measured_fraction_full 0.999
_diffrn_reflns_point_group_measured_fraction_max 0.988
_diffrn_reflns_theta_full 25.242
_diffrn_reflns_theta_max 27.618
_diffrn_reflns_theta_min 1.218
_diffrn_standards_number 0
_exptl_absorpt_coefficient_mu 0.953
_exptl_absorpt_correction_T_max 0.7456
_exptl_absorpt_correction_T_min 0.6686
_exptl_absorpt_correction_type multi-scan
_exptl_absorpt_process_details
;
SADABS-2014/5 (Bruker,2014/5) was used for absorption correction.
wR2(int) was 0.0652 before and 0.0550 after correction.
The Ratio of minimum to maximum transmission is 0.8967.
The \l/2 correction factor is 0.00150.
;
_exptl_crystal_colour colourless
_exptl_crystal_colour_primary colourless
_exptl_crystal_density_diffrn 1.440
_exptl_crystal_description block
_exptl_crystal_F_000 784
_exptl_crystal_size_max 0.26
_exptl_crystal_size_mid 0.14
_exptl_crystal_size_min 0.09
_refine_diff_density_max 0.822
_refine_diff_density_min -0.880
_refine_diff_density_rms 0.111
_refine_ls_extinction_method none
_refine_ls_goodness_of_fit_ref 1.034
_refine_ls_hydrogen_treatment constr
_refine_ls_matrix_type full
_refine_ls_number_parameters 470
_refine_ls_number_reflns 8243
_refine_ls_number_restraints 22
_refine_ls_restrained_S_all 1.035
_refine_ls_R_factor_all 0.0559
_refine_ls_R_factor_gt 0.0436
_refine_ls_shift/su_max 0.001
_refine_ls_shift/su_mean 0.000
_refine_ls_structure_factor_coef Fsqd
_refine_ls_weighting_details 'w=1/[\s^2^(Fo^2^)+(0.0298P)^2^+2.7299P] where P=(Fo^2^+2Fc^2^)/3'
_refine_ls_weighting_scheme calc
_refine_ls_wR_factor_gt 0.0894
_refine_ls_wR_factor_ref 0.0957
_reflns_Friedel_coverage 0.000
_reflns_number_gt 6937
_reflns_number_total 8243
_reflns_threshold_expression 'I > 2\s(I)'
_cod_data_source_file ic7b00293_si_003.cif
_cod_data_source_block 2_Mes3Sb(OTf)2
_cod_database_code 4345975
_shelx_space_group_comment
;
The symmetry employed for this shelxl refinement is uniquely defined
by the following loop, which should always be used as a source of
symmetry information in preference to the above space-group names.
They are only intended as comments.
;
_shelx_estimated_absorpt_t_max 0.919
_shelx_estimated_absorpt_t_min 0.790
_olex2_refinement_description
;
1. Fixed Uiso
 At 1.2 times of:
  All C(H) groups
 At 1.5 times of:
  All C(H,H,H) groups
2. Restrained distances
 F7-F8 = F7-F9 = F8-F9
 2.15 with sigma of 0.04
 O4-O7 = O4-O8 = O7-O8 = O4-O5 = O4-O6 = O5-O6
 2.42 with sigma of 0.04
 C28-F1 \\sim C28-F2 \\sim C28-F3
 with sigma of 0.02
 C29-F4 \\sim C29-F5 \\sim C29-F6
 with sigma of 0.02
 C30-F7 \\sim C30-F8 \\sim C30-F9
 with sigma of 0.02
 S1-O2 \\sim S1-O3
 with sigma of 0.02
 S2-O5 \\sim S2-O6
 with sigma of 0.02
 S3-O7 \\sim S3-O8
 with sigma of 0.02
 S3-C30 \\sim S2-C29
 with sigma of 0.02
3. Others
 Sof(S3)=Sof(F7)=Sof(F8)=Sof(F9)=Sof(O7)=Sof(O8)=Sof(C30)=1-FVAR(1)
 Sof(S2)=Sof(F4)=Sof(F5)=Sof(F6)=Sof(O5)=Sof(O6)=Sof(C29)=FVAR(1)
4.a Aromatic/amide H refined with riding coordinates:
 C3(H3), C5(H5), C12(H12), C14(H14), C21(H21), C23(H23)
4.b Idealised Me refined as rotating group:
 C7(H7A,H7B,H7C), C8(H8A,H8B,H8C), C9(H9A,H9B,H9C), C16(H16A,H16B,H16C),
 C17(H17A,H17B,H17C), C18(H18A,H18B,H18C), C25(H25A,H25B,H25C), C26(H26A,H26B,
 H26C), C27(H27A,H27B,H27C)
;
_shelx_shelxl_version_number 2014/7
_olex2_submission_special_instructions 'No special instructions were received'

loop_
_space_group_symop_operation_xyz
'x, y, z'
'-x, -y, -z'

loop_
_atom_site_label
_atom_site_type_symbol
_atom_site_fract_x
_atom_site_fract_y
_atom_site_fract_z
_atom_site_U_iso_or_equiv
_atom_site_adp_type
_atom_site_occupancy
_atom_site_site_symmetry_order
_atom_site_calc_flag
_atom_site_refinement_flags_posn
_atom_site_refinement_flags_occupancy
_atom_site_disorder_assembly
_atom_site_disorder_group
Sb1 Sb 0.38384(2) 0.65522(2) 0.26347(2) 0.01459(7) Uani 1 1 d . . . .
S1 S 0.33243(11) 0.45014(11) 0.16079(7) 0.0404(3) Uani 1 1 d D . . .
F1 F 0.1850(5) 0.3520(5) 0.2742(3) 0.1184(18) Uani 1 1 d D . . .
F2 F 0.1834(4) 0.3268(4) 0.1571(3) 0.1129(16) Uani 1 1 d D . . .
F3 F 0.0650(3) 0.5225(3) 0.1877(2) 0.0688(9) Uani 1 1 d D . . .
O1 O 0.3165(3) 0.5355(3) 0.21678(14) 0.0262(6) Uani 1 1 d . . . .
O2 O 0.4517(4) 0.3206(4) 0.1721(3) 0.0943(17) Uani 1 1 d D . . .
O3 O 0.3033(3) 0.5277(4) 0.08233(19) 0.0617(10) Uani 1 1 d D . . .
O4 O 0.4329(3) 0.7904(2) 0.30871(14) 0.0249(5) Uani 1 1 d D . . .
C1 C 0.3814(4) 0.7854(4) 0.14957(19) 0.0208(7) Uani 1 1 d . . . .
C2 C 0.4658(4) 0.7256(5) 0.0848(2) 0.0332(9) Uani 1 1 d . . . .
C3 C 0.4535(5) 0.8131(6) 0.0094(3) 0.0551(15) Uani 1 1 d . . . .
H3 H 0.5088 0.7749 -0.0353 0.066 Uiso 1 1 calc R . . .
C4 C 0.3656(5) 0.9507(6) -0.0026(3) 0.0564(15) Uani 1 1 d . . . .
C5 C 0.2874(4) 1.0073(5) 0.0626(3) 0.0408(11) Uani 1 1 d . . . .
H5 H 0.2275 1.1037 0.0546 0.049 Uiso 1 1 calc R . . .
C6 C 0.2940(4) 0.9270(4) 0.1396(2) 0.0275(8) Uani 1 1 d . . . .
C7 C 0.5705(4) 0.5770(5) 0.0904(2) 0.0437(12) Uani 1 1 d . . . .
H7A H 0.5531 0.5380 0.0518 0.065 Uiso 1 1 calc GR . . .
H7B H 0.5618 0.5247 0.1446 0.065 Uiso 1 1 calc GR . . .
H7C H 0.6649 0.5711 0.0783 0.065 Uiso 1 1 calc GR . . .
C8 C 0.3522(6) 1.0433(7) -0.0854(3) 0.090(2) Uani 1 1 d . . . .
H8A H 0.3407 0.9991 -0.1233 0.135 Uiso 1 1 calc GR . . .
H8B H 0.4366 1.0578 -0.1026 0.135 Uiso 1 1 calc GR . . .
H8C H 0.2707 1.1327 -0.0838 0.135 Uiso 1 1 calc GR . . .
C9 C 0.2042(5) 1.0009(4) 0.2056(3) 0.0458(12) Uani 1 1 d . . . .
H9A H 0.2494 1.0481 0.2208 0.069 Uiso 1 1 calc GR . . .
H9B H 0.1917 0.9336 0.2520 0.069 Uiso 1 1 calc GR . . .
H9C H 0.1128 1.0691 0.1868 0.069 Uiso 1 1 calc GR . . .
C10 C 0.1963(3) 0.6978(4) 0.3399(2) 0.0241(8) Uani 1 1 d . . . .
C11 C 0.0665(4) 0.7569(4) 0.3072(2) 0.0327(9) Uani 1 1 d . . . .
C12 C -0.0516(4) 0.7761(6) 0.3600(3) 0.0528(14) Uani 1 1 d . . . .
H12 H -0.1397 0.8169 0.3389 0.063 Uiso 1 1 calc R . . .
C13 C -0.0464(5) 0.7382(7) 0.4424(3) 0.0628(17) Uani 1 1 d . . . .
C14 C 0.0832(4) 0.6805(6) 0.4722(2) 0.0516(14) Uani 1 1 d . . . .
H14 H 0.0882 0.6548 0.5286 0.062 Uiso 1 1 calc R . . .
C15 C 0.2059(4) 0.6590(4) 0.4228(2) 0.0312(9) Uani 1 1 d . . . .
C16 C 0.0436(4) 0.8060(4) 0.2190(2) 0.0323(9) Uani 1 1 d . . . .
H16A H 0.1339 0.7723 0.1873 0.048 Uiso 1 1 calc GR . . .
H16B H -0.0026 0.9074 0.2060 0.048 Uiso 1 1 calc GR . . .
H16C H -0.0153 0.7700 0.2066 0.048 Uiso 1 1 calc GR . . .
C17 C -0.1777(5) 0.7604(9) 0.4979(3) 0.101(3) Uani 1 1 d . . . .
H17A H -0.2206 0.8541 0.5085 0.152 Uiso 1 1 calc GR . . .
H17B H -0.1542 0.6926 0.5484 0.152 Uiso 1 1 calc GR . . .
H17C H -0.2434 0.7487 0.4728 0.152 Uiso 1 1 calc GR . . .
C18 C 0.3386(4) 0.5929(4) 0.4641(2) 0.0317(9) Uani 1 1 d . . . .
H18A H 0.4181 0.5834 0.4239 0.048 Uiso 1 1 calc GR . . .
H18B H 0.3520 0.5012 0.4957 0.048 Uiso 1 1 calc GR . . .
H18C H 0.3320 0.6510 0.4994 0.048 Uiso 1 1 calc GR . . .
C19 C 0.5702(3) 0.4776(3) 0.30037(19) 0.0188(7) Uani 1 1 d . . . .
C20 C 0.5614(4) 0.3567(4) 0.3452(2) 0.0236(8) Uani 1 1 d . . . .
C21 C 0.6852(5) 0.2428(4) 0.3690(2) 0.0349(10) Uani 1 1 d . . . .
H21 H 0.6813 0.1596 0.3987 0.042 Uiso 1 1 calc R . . .
C22 C 0.8132(5) 0.2457(5) 0.3511(2) 0.0452(12) Uani 1 1 d . . . .
C23 C 0.8181(4) 0.3661(5) 0.3067(2) 0.0464(13) Uani 1 1 d . . . .
H23 H 0.9060 0.3688 0.2936 0.056 Uiso 1 1 calc R . . .
C24 C 0.6990(4) 0.4838(4) 0.2804(2) 0.0310(9) Uani 1 1 d . . . .
C25 C 0.4296(5) 0.3374(4) 0.3707(3) 0.0399(11) Uani 1 1 d . . . .
H25A H 0.3482 0.4281 0.3645 0.060 Uiso 1 1 calc GR . . .
H25B H 0.4306 0.2894 0.4268 0.060 Uiso 1 1 calc GR . . .
H25C H 0.4245 0.2823 0.3372 0.060 Uiso 1 1 calc GR . . .
C26 C 0.9445(5) 0.1195(6) 0.3799(3) 0.074(2) Uani 1 1 d . . . .
H26A H 0.9540 0.0401 0.3611 0.111 Uiso 1 1 calc GR . . .
H26B H 0.9384 0.0992 0.4385 0.111 Uiso 1 1 calc GR . . .
H26C H 1.0259 0.1378 0.3586 0.111 Uiso 1 1 calc GR . . .
C27 C 0.7196(4) 0.6077(6) 0.2320(3) 0.0548(15) Uani 1 1 d . . . .
H27A H 0.7929 0.5799 0.1885 0.082 Uiso 1 1 calc GR . . .
H27B H 0.7473 0.6457 0.2664 0.082 Uiso 1 1 calc GR . . .
H27C H 0.6321 0.6782 0.2095 0.082 Uiso 1 1 calc GR . . .
C28 C 0.1845(6) 0.4101(5) 0.1974(3) 0.0621(16) Uani 1 1 d D . . .
S2 S 0.4360(2) 0.83471(15) 0.38201(9) 0.0326(6) Uani 0.650(4) 1 d D P A 1
F4 F 0.5142(9) 1.0164(6) 0.3901(4) 0.091(3) Uani 0.650(4) 1 d D P A 1
F5 F 0.3892(9) 1.0791(6) 0.2919(5) 0.105(3) Uani 0.650(4) 1 d D P A 1
F6 F 0.5982(8) 0.9308(7) 0.2888(4) 0.0557(17) Uani 0.650(4) 1 d D P A 1
O5 O 0.3106(15) 0.8996(17) 0.4235(10) 0.074(5) Uani 0.650(4) 1 d D P A 1
O6 O 0.5517(8) 0.7350(8) 0.4249(5) 0.048(2) Uani 0.650(4) 1 d D P A 1
C29 C 0.4827(9) 0.9750(7) 0.3361(4) 0.050(2) Uani 0.650(4) 1 d D P A 1
S3 S 0.5355(3) 0.8158(3) 0.34257(16) 0.0231(9) Uani 0.350(4) 1 d D P A 2
F7 F 0.4745(10) 0.9796(10) 0.4371(7) 0.061(3) Uani 0.350(4) 1 d D P A 2
F8 F 0.3023(17) 0.919(2) 0.4380(12) 0.051(5) Uani 0.350(4) 1 d D P A 2
F9 F 0.3481(11) 1.0668(8) 0.3385(5) 0.046(3) Uani 0.350(4) 1 d D P A 2
O7 O 0.6224(15) 0.8734(11) 0.2822(8) 0.044(3) Uani 0.350(4) 1 d D P A 2
O8 O 0.6085(11) 0.7022(13) 0.4046(7) 0.026(3) Uani 0.350(4) 1 d D P A 2
C30 C 0.4053(10) 0.9501(10) 0.3938(6) 0.032(3) Uani 0.350(4) 1 d D P A 2

loop_
_atom_site_aniso_label
_atom_site_aniso_U_11
_atom_site_aniso_U_22
_atom_site_aniso_U_33
_atom_site_aniso_U_23
_atom_site_aniso_U_13
_atom_site_aniso_U_12
Sb1 0.01652(11) 0.01465(11) 0.01149(11) -0.00167(7) -0.00172(7) -0.00627(9)
S1 0.0351(6) 0.0317(6) 0.0612(7) -0.0262(5) -0.0190(5) -0.0055(5)
F1 0.151(4) 0.128(3) 0.122(3) 0.071(3) -0.085(3) -0.122(3)
F2 0.117(3) 0.065(2) 0.203(5) -0.031(3) -0.086(3) -0.049(2)
F3 0.0446(17) 0.062(2) 0.107(3) -0.0038(18) -0.0138(17) -0.0327(16)
O1 0.0362(15) 0.0270(14) 0.0242(13) -0.0047(11) -0.0059(11) -0.0199(12)
O2 0.053(2) 0.045(2) 0.198(5) -0.065(3) -0.051(3) 0.0059(18)
O3 0.053(2) 0.111(3) 0.0337(18) -0.034(2) -0.0034(15) -0.036(2)
O4 0.0354(14) 0.0210(13) 0.0247(13) -0.0027(10) -0.0114(11) -0.0153(12)
C1 0.0236(17) 0.0271(19) 0.0150(16) 0.0050(13) -0.0086(13) -0.0161(16)
C2 0.0222(19) 0.053(3) 0.0184(18) 0.0013(17) -0.0025(15) -0.0160(19)
C3 0.028(2) 0.087(4) 0.023(2) 0.016(2) -0.0007(18) -0.018(3)
C4 0.032(2) 0.082(4) 0.035(3) 0.032(3) -0.011(2) -0.029(3)
C5 0.034(2) 0.035(2) 0.051(3) 0.023(2) -0.025(2) -0.022(2)
C6 0.030(2) 0.0224(19) 0.035(2) 0.0068(16) -0.0199(17) -0.0148(17)
C7 0.027(2) 0.064(3) 0.018(2) -0.012(2) 0.0059(16) -0.004(2)
C8 0.058(4) 0.129(6) 0.050(3) 0.063(4) -0.025(3) -0.049(4)
C9 0.065(3) 0.018(2) 0.046(3) -0.0050(18) -0.033(2) -0.001(2)
C10 0.0149(16) 0.034(2) 0.0151(16) -0.0052(15) 0.0030(13) -0.0061(16)
C11 0.0230(19) 0.044(2) 0.0196(19) -0.0034(17) -0.0041(15) -0.0065(18)
C12 0.017(2) 0.085(4) 0.032(2) -0.003(2) -0.0048(17) -0.006(2)
C13 0.023(2) 0.113(5) 0.025(2) -0.009(3) 0.0091(18) -0.015(3)
C14 0.030(2) 0.086(4) 0.0146(19) -0.005(2) 0.0012(16) -0.010(2)
C15 0.0223(19) 0.041(2) 0.0148(17) -0.0045(16) -0.0006(14) -0.0024(17)
C16 0.0236(19) 0.041(2) 0.0236(19) -0.0008(17) -0.0091(15) -0.0068(18)
C17 0.024(3) 0.196(8) 0.034(3) -0.010(4) 0.013(2) -0.021(4)
C18 0.028(2) 0.045(2) 0.0136(17) -0.0035(16) -0.0019(15) -0.0095(18)
C19 0.0171(16) 0.0197(17) 0.0126(15) -0.0028(13) -0.0034(12) -0.0020(14)
C20 0.039(2) 0.0165(17) 0.0157(17) -0.0059(13) -0.0083(15) -0.0085(16)
C21 0.055(3) 0.0166(19) 0.0196(19) -0.0062(15) -0.0111(18) -0.0002(18)
C22 0.038(2) 0.042(3) 0.019(2) -0.0077(18) -0.0079(17) 0.015(2)
C23 0.0174(19) 0.070(3) 0.022(2) 0.004(2) -0.0002(16) -0.002(2)
C24 0.0194(18) 0.045(2) 0.0141(17) 0.0032(16) -0.0002(14) -0.0078(18)
C25 0.063(3) 0.030(2) 0.039(2) 0.0162(18) -0.026(2) -0.034(2)
C26 0.050(3) 0.067(4) 0.038(3) -0.012(3) -0.011(2) 0.031(3)
C27 0.025(2) 0.079(4) 0.044(3) 0.030(2) -0.013(2) -0.028(2)
C28 0.071(4) 0.042(3) 0.093(4) 0.012(3) -0.053(3) -0.037(3)
S2 0.0586(14) 0.0194(8) 0.0254(9) -0.0003(6) -0.0190(9) -0.0179(8)
F4 0.173(7) 0.041(3) 0.096(5) 0.009(3) -0.082(5) -0.063(4)
F5 0.161(8) 0.039(3) 0.137(7) 0.055(4) -0.120(6) -0.060(4)
F6 0.084(5) 0.052(4) 0.053(3) 0.005(3) -0.017(3) -0.051(4)
O5 0.097(8) 0.048(5) 0.062(8) -0.045(5) 0.023(5) -0.015(5)
O6 0.078(6) 0.028(4) 0.049(5) 0.014(3) -0.047(4) -0.028(4)
C29 0.080(6) 0.036(4) 0.045(5) 0.008(3) -0.029(4) -0.036(5)
S3 0.0324(17) 0.0199(14) 0.0227(15) -0.0004(10) -0.0104(12) -0.0150(12)
F7 0.059(6) 0.040(6) 0.082(8) -0.039(5) -0.047(6) 0.009(4)
F8 0.045(7) 0.040(8) 0.036(7) -0.005(7) 0.029(5) -0.005(5)
F9 0.058(5) 0.007(4) 0.060(6) -0.003(4) -0.040(5) 0.007(4)
O7 0.070(7) 0.016(6) 0.049(6) -0.007(5) -0.030(5) -0.013(6)
O8 0.026(6) 0.018(6) 0.027(5) 0.001(4) -0.016(4) -0.003(4)
C30 0.043(7) 0.016(6) 0.029(6) 0.002(4) -0.017(5) -0.006(5)

loop_
_atom_type_symbol
_atom_type_description
_atom_type_scat_dispersion_real
_atom_type_scat_dispersion_imag
_atom_type_scat_source
C C 0.0033 0.0016 'International Tables Vol C Tables 4.2.6.8 and 6.1.1.4'
H H 0.0000 0.0000 'International Tables Vol C Tables 4.2.6.8 and 6.1.1.4'
F F 0.0171 0.0103 'International Tables Vol C Tables 4.2.6.8 and 6.1.1.4'
O O 0.0106 0.0060 'International Tables Vol C Tables 4.2.6.8 and 6.1.1.4'
S S 0.1246 0.1234 'International Tables Vol C Tables 4.2.6.8 and 6.1.1.4'
Sb Sb -0.5866 1.5461 'International Tables Vol C Tables 4.2.6.8 and 6.1.1.4'

loop_
_geom_angle_atom_site_label_1
_geom_angle_atom_site_label_2
_geom_angle_atom_site_label_3
_geom_angle
O1 Sb1 O4 174.91(9)
C1 Sb1 O1 91.26(11)
C1 Sb1 O4 86.93(11)
C1 Sb1 C10 119.65(14)
C1 Sb1 C19 120.74(13)
C10 Sb1 O1 84.56(12)
C10 Sb1 O4 92.19(12)
C10 Sb1 C19 119.57(13)
C19 Sb1 O1 92.02(11)
C19 Sb1 O4 92.99(11)
O1 S1 C28 100.6(2)
O2 S1 O1 112.6(2)
O2 S1 C28 105.0(3)
O3 S1 O1 112.65(19)
O3 S1 O2 119.3(3)
O3 S1 C28 104.1(2)
S1 O1 Sb1 152.27(17)
S2 O4 Sb1 145.24(17)
S3 O4 Sb1 150.38(19)
C2 C1 Sb1 118.8(3)
C6 C1 Sb1 119.7(3)
C6 C1 C2 121.5(3)
C1 C2 C7 125.5(3)
C3 C2 C1 117.1(4)
C3 C2 C7 117.4(4)
C2 C3 H3 118.6
C4 C3 C2 122.7(5)
C4 C3 H3 118.6
C3 C4 C5 118.8(4)
C3 C4 C8 121.7(5)
C5 C4 C8 119.5(5)
C4 C5 H5 119.0
C4 C5 C6 121.9(4)
C6 C5 H5 119.0
C1 C6 C9 125.3(3)
C5 C6 C1 117.9(4)
C5 C6 C9 116.8(4)
C2 C7 H7A 109.5
C2 C7 H7B 109.5
C2 C7 H7C 109.5
H7A C7 H7B 109.5
H7A C7 H7C 109.5
H7B C7 H7C 109.5
C4 C8 H8A 109.5
C4 C8 H8B 109.5
C4 C8 H8C 109.5
H8A C8 H8B 109.5
H8A C8 H8C 109.5
H8B C8 H8C 109.5
C6 C9 H9A 109.5
C6 C9 H9B 109.5
C6 C9 H9C 109.5
H9A C9 H9B 109.5
H9A C9 H9C 109.5
H9B C9 H9C 109.5
C11 C10 Sb1 120.2(2)
C15 C10 Sb1 118.3(3)
C15 C10 C11 121.4(3)
C10 C11 C16 125.8(3)
C12 C11 C10 117.7(3)
C12 C11 C16 116.5(3)
C11 C12 H12 118.7
C11 C12 C13 122.7(4)
C13 C12 H12 118.7
C12 C13 C14 117.9(4)
C12 C13 C17 121.0(4)
C14 C13 C17 121.1(4)
C13 C14 H14 118.7
C13 C14 C15 122.5(4)
C15 C14 H14 118.7
C10 C15 C18 125.9(3)
C14 C15 C10 117.8(3)
C14 C15 C18 116.3(3)
C11 C16 H16A 109.5
C11 C16 H16B 109.5
C11 C16 H16C 109.5
H16A C16 H16B 109.5
H16A C16 H16C 109.5
H16B C16 H16C 109.5
C13 C17 H17A 109.5
C13 C17 H17B 109.5
C13 C17 H17C 109.5
H17A C17 H17B 109.5
H17A C17 H17C 109.5
H17B C17 H17C 109.5
C15 C18 H18A 109.5
C15 C18 H18B 109.5
C15 C18 H18C 109.5
H18A C18 H18B 109.5
H18A C18 H18C 109.5
H18B C18 H18C 109.5
C20 C19 Sb1 119.0(2)
C20 C19 C24 121.2(3)
C24 C19 Sb1 119.7(3)
C19 C20 C25 126.2(3)
C21 C20 C19 117.6(4)
C21 C20 C25 116.2(3)
C20 C21 H21 118.6
C22 C21 C20 122.7(4)
C22 C21 H21 118.6
C21 C22 C26 120.6(5)
C23 C22 C21 118.2(4)
C23 C22 C26 121.2(5)
C22 C23 H23 118.8
C22 C23 C24 122.4(4)
C24 C23 H23 118.8
C19 C24 C27 125.3(3)
C23 C24 C19 117.9(4)
C23 C24 C27 116.8(4)
C20 C25 H25A 109.5
C20 C25 H25B 109.5
C20 C25 H25C 109.5
H25A C25 H25B 109.5
H25A C25 H25C 109.5
H25B C25 H25C 109.5
C22 C26 H26A 109.5
C22 C26 H26B 109.5
C22 C26 H26C 109.5
H26A C26 H26B 109.5
H26A C26 H26C 109.5
H26B C26 H26C 109.5
C24 C27 H27A 109.5
C24 C27 H27B 109.5
C24 C27 H27C 109.5
H27A C27 H27B 109.5
H27A C27 H27C 109.5
H27B C27 H27C 109.5
F1 C28 S1 112.6(3)
F2 C28 S1 110.6(4)
F2 C28 F1 108.5(4)
F2 C28 F3 106.3(4)
F3 C28 S1 111.4(3)
F3 C28 F1 107.2(5)
O4 S2 C29 100.0(3)
O5 S2 O4 117.1(8)
O5 S2 O6 119.1(9)
O5 S2 C29 102.2(7)
O6 S2 O4 111.0(3)
O6 S2 C29 104.0(4)
F4 C29 S2 110.8(5)
F4 C29 F6 104.4(7)
F5 C29 S2 114.1(6)
F5 C29 F4 110.9(7)
F5 C29 F6 106.3(8)
F6 C29 S2 109.8(5)
O4 S3 C30 96.3(4)
O7 S3 O4 115.4(6)
O7 S3 C30 109.1(6)
O8 S3 O4 112.0(6)
O8 S3 O7 116.0(8)
O8 S3 C30 105.5(5)
F7 C30 S3 107.0(7)
F7 C30 F8 113.1(13)
F8 C30 S3 114.3(11)
F9 C30 S3 108.2(7)
F9 C30 F7 104.6(9)
F9 C30 F8 109.1(12)

loop_
_geom_bond_atom_site_label_1
_geom_bond_atom_site_label_2
_geom_bond_distance
Sb1 O1 2.173(2)
Sb1 O4 2.178(2)
Sb1 C1 2.117(3)
Sb1 C10 2.124(3)
Sb1 C19 2.127(3)
S1 O1 1.473(3)
S1 O2 1.416(4)
S1 O3 1.413(4)
S1 C28 1.817(5)
F1 C28 1.320(6)
F2 C28 1.314(5)
F3 C28 1.319(6)
O4 S2 1.500(3)
O4 S3 1.523(3)
C1 C2 1.408(5)
C1 C6 1.394(5)
C2 C3 1.398(5)
C2 C7 1.499(6)
C3 H3 0.9500
C3 C4 1.360(7)
C4 C5 1.382(7)
C4 C8 1.520(6)
C5 H5 0.9500
C5 C6 1.393(5)
C6 C9 1.505(6)
C7 H7A 0.9800
C7 H7B 0.9800
C7 H7C 0.9800
C8 H8A 0.9800
C8 H8B 0.9800
C8 H8C 0.9800
C9 H9A 0.9800
C9 H9B 0.9800
C9 H9C 0.9800
C10 C11 1.414(5)
C10 C15 1.401(5)
C11 C12 1.385(5)
C11 C16 1.515(5)
C12 H12 0.9500
C12 C13 1.388(6)
C13 C14 1.390(6)
C13 C17 1.510(6)
C14 H14 0.9500
C14 C15 1.391(5)
C15 C18 1.508(5)
C16 H16A 0.9800
C16 H16B 0.9800
C16 H16C 0.9800
C17 H17A 0.9800
C17 H17B 0.9800
C17 H17C 0.9800
C18 H18A 0.9800
C18 H18B 0.9800
C18 H18C 0.9800
C19 C20 1.401(5)
C19 C24 1.404(5)
C20 C21 1.392(5)
C20 C25 1.510(6)
C21 H21 0.9500
C21 C22 1.378(7)
C22 C23 1.378(7)
C22 C26 1.515(6)
C23 H23 0.9500
C23 C24 1.390(5)
C24 C27 1.503(6)
C25 H25A 0.9800
C25 H25B 0.9800
C25 H25C 0.9800
C26 H26A 0.9800
C26 H26B 0.9800
C26 H26C 0.9800
C27 H27A 0.9800
C27 H27B 0.9800
C27 H27C 0.9800
S2 O5 1.368(11)
S2 O6 1.413(7)
S2 C29 1.805(7)
F4 C29 1.314(8)
F5 C29 1.304(8)
F6 C29 1.314(9)
S3 O7 1.489(13)
S3 O8 1.438(12)
S3 C30 1.811(10)
F7 C30 1.356(11)
F8 C30 1.356(13)
F9 C30 1.348(10)

loop_
_geom_torsion_atom_site_label_1
_geom_torsion_atom_site_label_2
_geom_torsion_atom_site_label_3
_geom_torsion_atom_site_label_4
_geom_torsion
Sb1 O4 S2 O5 -64.5(8)
Sb1 O4 S2 O6 76.8(5)
Sb1 O4 S2 C29 -173.9(4)
Sb1 O4 S3 O7 90.2(6)
Sb1 O4 S3 O8 -45.5(6)
Sb1 O4 S3 C30 -155.1(4)
Sb1 C1 C2 C3 175.2(3)
Sb1 C1 C2 C7 -6.6(5)
Sb1 C1 C6 C5 -175.1(3)
Sb1 C1 C6 C9 4.2(5)
Sb1 C10 C11 C12 176.9(4)
Sb1 C10 C11 C16 -5.3(6)
Sb1 C10 C15 C14 -176.6(4)
Sb1 C10 C15 C18 2.2(6)
Sb1 C19 C20 C21 -179.5(2)
Sb1 C19 C20 C25 0.4(5)
Sb1 C19 C24 C23 179.1(3)
Sb1 C19 C24 C27 -1.5(5)
O1 S1 C28 F1 -55.2(4)
O1 S1 C28 F2 -176.8(3)
O1 S1 C28 F3 65.2(4)
O2 S1 O1 Sb1 66.3(4)
O2 S1 C28 F1 61.8(5)
O2 S1 C28 F2 -59.7(4)
O2 S1 C28 F3 -177.7(4)
O3 S1 O1 Sb1 -72.0(4)
O3 S1 C28 F1 -172.1(4)
O3 S1 C28 F2 66.4(4)
O3 S1 C28 F3 -51.6(4)
O4 S2 C29 F4 -169.6(6)
O4 S2 C29 F5 64.3(7)
O4 S2 C29 F6 -54.9(5)
O4 S3 C30 F7 173.3(7)
O4 S3 C30 F8 47.3(12)
O4 S3 C30 F9 -74.5(8)
C1 C2 C3 C4 0.5(7)
C2 C1 C6 C5 3.0(5)
C2 C1 C6 C9 -177.7(4)
C2 C3 C4 C5 1.6(7)
C2 C3 C4 C8 -178.9(5)
C3 C4 C5 C6 -1.4(7)
C4 C5 C6 C1 -0.8(6)
C4 C5 C6 C9 179.8(4)
C6 C1 C2 C3 -2.8(5)
C6 C1 C2 C7 175.3(4)
C7 C2 C3 C4 -177.8(4)
C8 C4 C5 C6 179.1(4)
C10 C11 C12 C13 -0.9(8)
C11 C10 C15 C14 0.0(7)
C11 C10 C15 C18 178.7(4)
C11 C12 C13 C14 1.0(9)
C11 C12 C13 C17 -179.7(6)
C12 C13 C14 C15 -0.5(9)
C13 C14 C15 C10 0.1(8)
C13 C14 C15 C18 -178.8(5)
C15 C10 C11 C12 0.4(7)
C15 C10 C11 C16 178.2(4)
C16 C11 C12 C13 -178.9(5)
C17 C13 C14 C15 -179.9(6)
C19 C20 C21 C22 0.8(5)
C20 C19 C24 C23 -0.2(5)
C20 C19 C24 C27 179.3(4)
C20 C21 C22 C23 -1.1(6)
C20 C21 C22 C26 178.7(4)
C21 C22 C23 C24 0.6(7)
C22 C23 C24 C19 0.0(6)
C22 C23 C24 C27 -179.6(4)
C24 C19 C20 C21 -0.2(5)
C24 C19 C20 C25 179.7(4)
C25 C20 C21 C22 -179.1(4)
C26 C22 C23 C24 -179.2(4)
C28 S1 O1 Sb1 177.7(3)
O5 S2 C29 F4 69.6(10)
O5 S2 C29 F5 -56.5(11)
O5 S2 C29 F6 -175.6(9)
O6 S2 C29 F4 -54.9(8)
O6 S2 C29 F5 179.0(7)
O6 S2 C29 F6 59.9(6)
O7 S3 C30 F7 -67.0(10)
O7 S3 C30 F8 167.0(12)
O7 S3 C30 F9 45.2(10)
O8 S3 C30 F7 58.4(10)
O8 S3 C30 F8 -67.7(13)
O8 S3 C30 F9 170.5(9)
